data_7030999
loop_
_publ_author_name
'Ramya, A. R.'
'Varughese, Sunil'
'Reddy, M. L. P.'

_publ_section_title
;
 Tunable white-light emission from mixed lanthanide (Eu(3+), Gd(3+),
 Tb(3+)) coordination polymers derived from
 4-(dipyridin-2-yl)aminobenzoate.
;
_journal_issue 28
_journal_name_full 'Dalton transactions (Cambridge, England : 2003)'
_journal_page_first 10940
_journal_page_last 10946
_journal_paper_doi 10.1039/c4dt00871e
_journal_volume 43
_journal_year 2014
_chemical_formula_moiety 'C51 H40 Gd N9 O8'
_chemical_formula_sum 'C51 H40 Gd N9 O8'
_chemical_formula_weight 1064.17
_chemical_name_systematic
; 
 ? 
;
_space_group_IT_number 15
_symmetry_cell_setting monoclinic
_symmetry_space_group_name_Hall '-C 2yc'
_symmetry_space_group_name_H-M 'C 1 2/c 1'
_atom_sites_solution_hydrogens geom
_atom_sites_solution_primary direct
_atom_sites_solution_secondary difmap
_audit_creation_method SHELXL-97
_cell_angle_alpha 90.00
_cell_angle_beta 102.947(3)
_cell_angle_gamma 90.00
_cell_formula_units_Z 4
_cell_length_a 30.229(8)
_cell_length_b 14.919(3)
_cell_length_c 10.217(3)
_cell_measurement_reflns_used 3298
_cell_measurement_temperature 300(2)
_cell_measurement_theta_max 27.5
_cell_measurement_theta_min 3.0
_cell_volume 4491(2)
_computing_cell_refinement
;
CrystalClear-SM Expert 2.0 r14k (Rigaku, 2012)
;
_computing_data_collection
;
CrystalClear-SM Expert 2.0 r14k (Rigaku, 2012)
;
_computing_data_reduction
;
CrystalClear-SM Expert 2.0 r14k (Rigaku, 2012)
;
_computing_structure_refinement 'SHELXTL (Sheldrick, 1997)'
_computing_structure_solution 'SHELXTL (Sheldrick, 1990)'
_diffrn_ambient_temperature 300(2)
_diffrn_measured_fraction_theta_full 0.982
_diffrn_measured_fraction_theta_max 0.982
_diffrn_measurement_device_type
;
Rigaku Saturn724+ (4x4 bin mode)
;
_diffrn_measurement_method 'profile data from \w-scans'
_diffrn_radiation_monochromator graphite
_diffrn_radiation_source 'fine-focus sealed tube'
_diffrn_radiation_type MoK\a
_diffrn_radiation_wavelength 0.71073
_diffrn_reflns_av_R_equivalents 0.0540
_diffrn_reflns_av_sigmaI/netI 0.0443
_diffrn_reflns_limit_h_max 39
_diffrn_reflns_limit_h_min -25
_diffrn_reflns_limit_k_max 19
_diffrn_reflns_limit_k_min -19
_diffrn_reflns_limit_l_max 12
_diffrn_reflns_limit_l_min -13
_diffrn_reflns_number 19060
_diffrn_reflns_theta_full 27.47
_diffrn_reflns_theta_max 27.47
_diffrn_reflns_theta_min 3.06
_exptl_absorpt_coefficient_mu 1.545
_exptl_absorpt_correction_T_max 0.7475
_exptl_absorpt_correction_T_min 0.6543
_exptl_absorpt_correction_type multi-scan
_exptl_absorpt_process_details 'SADABS; Sheldrick, 1997'
_exptl_crystal_colour Colorless
_exptl_crystal_density_diffrn 1.574
_exptl_crystal_density_method 'not measured'
_exptl_crystal_description Block
_exptl_crystal_F_000 2148
_exptl_crystal_size_max 0.30
_exptl_crystal_size_mid 0.20
_exptl_crystal_size_min 0.20
_refine_diff_density_max 0.666
_refine_diff_density_min -0.661
_refine_diff_density_rms 0.073
_refine_ls_extinction_method none
_refine_ls_goodness_of_fit_ref 1.020
_refine_ls_hydrogen_treatment mixed
_refine_ls_matrix_type full
_refine_ls_number_parameters 318
_refine_ls_number_reflns 5057
_refine_ls_number_restraints 0
_refine_ls_restrained_S_all 1.020
_refine_ls_R_factor_all 0.0403
_refine_ls_R_factor_gt 0.0282
_refine_ls_shift/su_max 0.000
_refine_ls_shift/su_mean 0.000
_refine_ls_structure_factor_coef Fsqd
_refine_ls_weighting_details 'calc w=1/[\s^2^(Fo^2^)+(0.0338P)^2^+0.0000P] where P=(Fo^2^+2Fc^2^)/3'
_refine_ls_weighting_scheme calc
_refine_ls_wR_factor_gt 0.0651
_refine_ls_wR_factor_ref 0.0709
_reflns_number_gt 4121
_reflns_number_total 5057
_reflns_threshold_expression >2sigma(I)
_cod_data_source_file c4dt00871e2.cif
_cod_data_source_block datam
_cod_depositor_comments
;
The following automatic conversions were performed:

'_symmetry_cell_setting' value 'Monoclinic' changed to 'monoclinic'
according to
/usr/data/users/saulius/crontab/automatic-downloads/rss-feeds/RSC/lib/dictionaries/cif_core.dic
dictionary named 'cif_core.dic' version 2.4.2 from
2011-04-26.

'_exptl_absorpt_correction_type' value 'Multi-scan'
changed to 'multi-scan' according to
/usr/data/users/saulius/crontab/automatic-downloads/rss-feeds/RSC/lib/dictionaries/cif_core.dic
dictionary named 'cif_core.dic' version 2.4.2 from 2011-04-26.

Automatic conversion script
Id: cif_fix_values 2281 2013-09-26 08:29:07Z andrius 

 Adding full bibliography for 7030998--7030999.cif.
;
_cod_original_cell_volume 4490.5(19)
_cod_original_sg_symbol_H-M 'C 2/c'
_cod_database_code 7030999

loop_
_symmetry_equiv_pos_as_xyz
'x, y, z'
'-x, y, -z+1/2'
'x+1/2, y+1/2, z'
'-x+1/2, y+1/2, -z+1/2'
'-x, -y, -z'
'x, -y, z-1/2'
'-x+1/2, -y+1/2, -z'
'x+1/2, -y+1/2, z-1/2'

loop_
_atom_site_label
_atom_site_type_symbol
_atom_site_fract_x
_atom_site_fract_y
_atom_site_fract_z
_atom_site_U_iso_or_equiv
_atom_site_adp_type
_atom_site_occupancy
_atom_site_symmetry_multiplicity
_atom_site_calc_flag
_atom_site_refinement_flags
Gd1 Gd 0.5000 0.000922(10) 0.2500 0.01900(6) Uani 1 2 d S
O36 O 0.48013(7) 0.14021(13) 0.1099(2) 0.0356(5) Uani 1 1 d .
H36 H 0.4716 0.1262 0.0306 0.053 Uiso 1 1 calc R
C35 C 0.37330(7) 0.06472(14) 0.4234(2) 0.0206(5) Uani 1 1 d .
C34 C 0.42244(8) 0.03875(16) 0.4452(3) 0.0238(5) Uani 1 1 d .
O33 O 0.52161(7) -0.14971(11) 0.1766(2) 0.0364(5) Uani 1 1 d .
N32 N 0.22006(8) 0.03494(17) 0.4923(3) 0.0380(6) Uani 1 1 d .
O31 O 0.43768(6) 0.02389(13) 0.3430(2) 0.0332(5) Uani 1 1 d .
C30 C 0.34555(8) 0.06290(16) 0.2955(3) 0.0271(5) Uani 1 1 d .
H30 H 0.3575 0.0452 0.2231 0.033 Uiso 1 1 calc R
C29 C 0.30983(8) 0.11822(16) 0.5083(3) 0.0282(6) Uani 1 1 d .
H29 H 0.2978 0.1366 0.5801 0.034 Uiso 1 1 calc R
C28 C 0.28268(8) 0.11579(16) 0.3799(3) 0.0271(6) Uani 1 1 d .
O27 O 0.55470(6) -0.03433(15) 0.4376(2) 0.0388(5) Uani 1 1 d .
C26 C 0.30047(8) 0.08712(17) 0.2743(3) 0.0306(6) Uani 1 1 d .
H26 H 0.2820 0.0841 0.1884 0.037 Uiso 1 1 calc R
N25 N 0.23630(7) 0.14643(14) 0.3533(2) 0.0316(5) Uani 1 1 d .
C24 C 0.35512(8) 0.09319(16) 0.5296(3) 0.0253(5) Uani 1 1 d .
H24 H 0.3734 0.0955 0.6158 0.030 Uiso 1 1 calc R
N23 N 0.18249(8) 0.22122(16) 0.1889(3) 0.0472(7) Uani 1 1 d .
C22 C 0.45924(9) -0.62278(17) 0.2393(3) 0.0344(6) Uani 1 1 d .
N21 N 0.46177(8) -0.69913(15) 0.3095(3) 0.0436(6) Uani 1 1 d .
C20 C 0.20579(8) 0.10976(17) 0.4247(3) 0.0305(6) Uani 1 1 d .
C19 C 0.5000 -0.2926(2) 0.2500 0.0341(9) Uani 1 2 d S
C18 C 0.22473(9) 0.21861(17) 0.2612(3) 0.0309(6) Uani 1 1 d .
C17 C 0.5000 -0.1913(2) 0.2500 0.0306(8) Uani 1 2 d S
C16 C 0.52336(11) -0.43269(17) 0.1699(3) 0.0463(8) Uani 1 1 d .
H16 H 0.5389 -0.4638 0.1151 0.056 Uiso 1 1 calc R
N15 N 0.5000 -0.57550(19) 0.2500 0.0385(8) Uani 1 2 d S
C14 C 0.52372(11) -0.33972(18) 0.1710(3) 0.0445(8) Uani 1 1 d .
H14 H 0.5400 -0.3088 0.1182 0.053 Uiso 1 1 calc R
C13 C 0.25688(10) 0.2830(2) 0.2534(3) 0.0393(7) Uani 1 1 d .
H13 H 0.2862 0.2784 0.3056 0.047 Uiso 1 1 calc R
C12 C 0.16385(9) 0.1485(2) 0.4269(3) 0.0444(8) Uani 1 1 d .
H12 H 0.1538 0.1995 0.3765 0.053 Uiso 1 1 calc R
C11 C 0.38233(11) -0.7201(2) 0.2203(4) 0.0588(10) Uani 1 1 d .
H11 H 0.3565 -0.7549 0.2156 0.071 Uiso 1 1 calc R
C10 C 0.41934(10) -0.5920(2) 0.1606(3) 0.0510(8) Uani 1 1 d .
H10 H 0.4186 -0.5381 0.1142 0.061 Uiso 1 1 calc R
C9 C 0.38045(11) -0.6417(2) 0.1510(4) 0.0613(10) Uani 1 1 d .
H9 H 0.3531 -0.6220 0.0976 0.074 Uiso 1 1 calc R
C8 C 0.42302(11) -0.74575(19) 0.2966(4) 0.0571(10) Uani 1 1 d .
H8 H 0.4242 -0.7995 0.3433 0.069 Uiso 1 1 calc R
C7 C 0.19392(12) -0.0001(2) 0.5692(4) 0.0488(9) Uani 1 1 d .
H7 H 0.2042 -0.0514 0.6185 0.059 Uiso 1 1 calc R
C6 C 0.13781(10) 0.1091(2) 0.5060(4) 0.0540(9) Uani 1 1 d .
H6 H 0.1097 0.1334 0.5091 0.065 Uiso 1 1 calc R
C5 C 0.5000 -0.4793(2) 0.2500 0.0356(10) Uani 1 2 d S
C4 C 0.15316(11) 0.0348(3) 0.5794(4) 0.0547(9) Uani 1 1 d .
H4 H 0.1363 0.0085 0.6350 0.066 Uiso 1 1 calc R
C3 C 0.20074(15) 0.3596(2) 0.0929(4) 0.0606(11) Uani 1 1 d .
H3 H 0.1915 0.4073 0.0346 0.073 Uiso 1 1 calc R
C2 C 0.17122(13) 0.2933(2) 0.1075(3) 0.0606(10) Uani 1 1 d .
H2 H 0.1414 0.2978 0.0585 0.073 Uiso 1 1 calc R
C1 C 0.24463(14) 0.3539(2) 0.1668(4) 0.0545(9) Uani 1 1 d .
H1 H 0.2658 0.3974 0.1584 0.065 Uiso 1 1 calc R
H37 H 0.4897(11) 0.187(2) 0.126(3) 0.050(11) Uiso 1 1 d .

loop_
_atom_site_aniso_label
_atom_site_aniso_U_11
_atom_site_aniso_U_22
_atom_site_aniso_U_33
_atom_site_aniso_U_23
_atom_site_aniso_U_13
_atom_site_aniso_U_12
Gd1 0.01770(9) 0.01918(9) 0.02179(11) 0.000 0.00797(7) 0.000
O36 0.0493(12) 0.0274(10) 0.0301(12) -0.0006(9) 0.0092(9) -0.0018(9)
C35 0.0187(11) 0.0189(10) 0.0261(14) 0.0024(10) 0.0095(10) 0.0002(9)
C34 0.0224(12) 0.0145(10) 0.0362(16) 0.0014(11) 0.0100(11) 0.0011(10)
O33 0.0525(12) 0.0199(8) 0.0435(12) -0.0015(8) 0.0251(10) -0.0032(8)
N32 0.0281(12) 0.0356(12) 0.0515(17) 0.0049(13) 0.0112(11) -0.0013(11)
O31 0.0243(9) 0.0392(10) 0.0411(13) -0.0037(9) 0.0180(9) 0.0056(8)
C30 0.0249(12) 0.0333(13) 0.0253(15) -0.0046(11) 0.0102(11) 0.0031(11)
C29 0.0269(12) 0.0316(13) 0.0300(16) -0.0044(11) 0.0148(12) 0.0025(11)
C28 0.0206(12) 0.0240(12) 0.0385(17) 0.0021(11) 0.0105(11) 0.0033(10)
O27 0.0278(10) 0.0527(11) 0.0329(12) 0.0071(10) 0.0001(9) 0.0119(9)
C26 0.0237(12) 0.0392(14) 0.0272(15) -0.0016(12) 0.0021(11) 0.0026(11)
N25 0.0201(10) 0.0310(11) 0.0451(15) 0.0069(10) 0.0104(10) 0.0057(9)
C24 0.0239(12) 0.0292(12) 0.0237(14) -0.0003(10) 0.0071(10) 0.0018(10)
N23 0.0382(14) 0.0432(14) 0.0539(18) -0.0036(12) -0.0031(12) 0.0112(12)
C22 0.0392(15) 0.0201(12) 0.0454(19) -0.0035(12) 0.0129(13) 0.0002(11)
N21 0.0446(14) 0.0269(11) 0.0643(19) 0.0114(12) 0.0226(13) 0.0054(11)
C20 0.0222(12) 0.0296(13) 0.0405(17) -0.0081(12) 0.0089(11) -0.0018(10)
C19 0.043(2) 0.0181(16) 0.044(3) 0.000 0.0165(19) 0.000
C18 0.0289(13) 0.0291(13) 0.0338(17) -0.0050(12) 0.0054(12) 0.0070(11)
C17 0.040(2) 0.0162(15) 0.036(2) 0.000 0.0095(18) 0.000
C16 0.065(2) 0.0228(13) 0.061(2) -0.0045(14) 0.0340(17) 0.0055(14)
N15 0.0393(18) 0.0147(14) 0.061(2) 0.000 0.0103(17) 0.000
C14 0.061(2) 0.0233(13) 0.058(2) 0.0050(14) 0.0317(17) 0.0035(14)
C13 0.0436(17) 0.0334(14) 0.0426(19) 0.0024(12) 0.0133(14) 0.0049(12)
C12 0.0284(14) 0.0398(16) 0.068(2) -0.0073(15) 0.0175(15) 0.0038(12)
C11 0.0448(19) 0.0365(17) 0.101(3) -0.0099(18) 0.0294(19) -0.0072(15)
C10 0.0469(18) 0.0360(16) 0.066(2) 0.0093(15) 0.0048(17) -0.0021(14)
C9 0.0408(18) 0.055(2) 0.082(3) 0.0041(19) 0.0018(18) -0.0013(16)
C8 0.055(2) 0.0265(14) 0.101(3) 0.0133(17) 0.041(2) 0.0029(14)
C7 0.0367(17) 0.054(2) 0.055(2) 0.0103(15) 0.0103(16) -0.0129(14)
C6 0.0272(15) 0.065(2) 0.076(3) -0.017(2) 0.0236(16) -0.0031(15)
C5 0.042(2) 0.0167(17) 0.051(3) 0.000 0.016(2) 0.000
C4 0.0377(18) 0.076(2) 0.055(2) -0.006(2) 0.0192(16) -0.0177(18)
C3 0.096(3) 0.0421(19) 0.045(2) 0.0099(16) 0.018(2) 0.025(2)
C2 0.062(2) 0.058(2) 0.051(2) -0.0016(18) -0.0091(17) 0.0306(19)
C1 0.077(3) 0.0372(17) 0.056(2) 0.0086(16) 0.028(2) 0.0041(17)

loop_
_atom_type_symbol
_atom_type_description
_atom_type_scat_dispersion_real
_atom_type_scat_dispersion_imag
_atom_type_scat_source
C C 0.0033 0.0016 'International Tables Vol C Tables 4.2.6.8 and 6.1.1.4'
H H 0.0000 0.0000 'International Tables Vol C Tables 4.2.6.8 and 6.1.1.4'
N N 0.0061 0.0033 'International Tables Vol C Tables 4.2.6.8 and 6.1.1.4'
O O 0.0106 0.0060 'International Tables Vol C Tables 4.2.6.8 and 6.1.1.4'
Gd Gd -0.1653 3.9035 'International Tables Vol C Tables 4.2.6.8 and 6.1.1.4'

loop_
_geom_angle_atom_site_label_1
_geom_angle_atom_site_label_2
_geom_angle_atom_site_label_3
_geom_angle
_geom_angle_site_symmetry_1
_geom_angle_site_symmetry_3
O27 Gd1 O27 153.50(11) . 2_655
O27 Gd1 O31 82.90(7) . 2_655
O27 Gd1 O31 101.03(7) 2_655 2_655
O27 Gd1 O31 101.03(7) . .
O27 Gd1 O31 82.90(7) 2_655 .
O31 Gd1 O31 162.99(9) 2_655 .
O27 Gd1 O33 81.77(7) . .
O27 Gd1 O33 74.42(7) 2_655 .
O31 Gd1 O33 73.69(6) 2_655 .
O31 Gd1 O33 123.13(6) . .
O27 Gd1 O33 74.42(7) . 2_655
O27 Gd1 O33 81.77(7) 2_655 2_655
O31 Gd1 O33 123.13(6) 2_655 2_655
O31 Gd1 O33 73.69(6) . 2_655
O33 Gd1 O33 52.14(8) . 2_655
O27 Gd1 O36 71.27(7) . 2_655
O27 Gd1 O36 134.38(7) 2_655 2_655
O31 Gd1 O36 89.92(7) 2_655 2_655
O31 Gd1 O36 75.96(7) . 2_655
O33 Gd1 O36 150.06(7) . 2_655
O33 Gd1 O36 128.01(6) 2_655 2_655
O27 Gd1 O36 134.38(7) . .
O27 Gd1 O36 71.27(7) 2_655 .
O31 Gd1 O36 75.96(7) 2_655 .
O31 Gd1 O36 89.92(7) . .
O33 Gd1 O36 128.01(6) . .
O33 Gd1 O36 150.06(7) 2_655 .
O36 Gd1 O36 68.80(10) 2_655 .
O27 Gd1 C17 76.75(6) . .
O27 Gd1 C17 76.75(6) 2_655 .
O31 Gd1 C17 98.50(5) 2_655 .
O31 Gd1 C17 98.50(5) . .
O33 Gd1 C17 26.07(4) . .
O33 Gd1 C17 26.07(4) 2_655 .
O36 Gd1 C17 145.60(5) 2_655 .
O36 Gd1 C17 145.60(5) . .
Gd1 O36 H36 109.5 . .
Gd1 O36 H37 127(3) . .
H36 O36 H37 118.2 . .
C30 C35 C24 118.8(2) . .
C30 C35 C34 120.2(2) . .
C24 C35 C34 121.0(2) . .
O27 C34 O31 124.4(2) 5_656 .
O27 C34 C35 118.3(2) 5_656 .
O31 C34 C35 117.3(2) . .
C17 O33 Gd1 93.37(17) . .
C20 N32 C7 117.8(3) . .
C34 O31 Gd1 148.53(18) . .
C26 C30 C35 120.7(2) . .
C26 C30 H30 119.7 . .
C35 C30 H30 119.7 . .
C28 C29 C24 119.8(2) . .
C28 C29 H29 120.1 . .
C24 C29 H29 120.1 . .
C26 C28 C29 119.9(2) . .
C26 C28 N25 119.0(2) . .
C29 C28 N25 121.1(2) . .
C34 O27 Gd1 163.35(19) 5_656 .
C28 C26 C30 120.3(2) . .
C28 C26 H26 119.9 . .
C30 C26 H26 119.9 . .
C20 N25 C18 123.0(2) . .
C20 N25 C28 120.1(2) . .
C18 N25 C28 116.7(2) . .
C35 C24 C29 120.6(2) . .
C35 C24 H24 119.7 . .
C29 C24 H24 119.7 . .
C18 N23 C2 116.4(3) . .
N21 C22 C10 122.5(3) . .
N21 C22 N15 116.3(2) . .
C10 C22 N15 121.3(2) . .
C22 N21 C8 116.3(3) . .
N32 C20 C12 121.8(3) . .
N32 C20 N25 114.9(2) . .
C12 C20 N25 123.3(3) . .
C14 C19 C14 119.0(3) . 2_655
C14 C19 C17 120.51(17) . .
C14 C19 C17 120.51(17) 2_655 .
N23 C18 C13 123.4(3) . .
N23 C18 N25 117.0(2) . .
C13 C18 N25 119.6(3) . .
O33 C17 O33 121.1(3) . 2_655
O33 C17 C19 119.43(15) . .
O33 C17 C19 119.43(15) 2_655 .
O33 C17 Gd1 60.57(15) . .
O33 C17 Gd1 60.57(15) 2_655 .
C19 C17 Gd1 180.0 . .
C5 C16 C14 120.1(3) . .
C5 C16 H16 119.9 . .
C14 C16 H16 119.9 . .
C22 N15 C22 119.6(3) 2_655 .
C22 N15 C5 120.19(14) 2_655 .
C22 N15 C5 120.19(14) . .
C19 C14 C16 120.5(3) . .
C19 C14 H14 119.7 . .
C16 C14 H14 119.7 . .
C1 C13 C18 118.7(3) . .
C1 C13 H13 120.6 . .
C18 C13 H13 120.6 . .
C6 C12 C20 118.1(3) . .
C6 C12 H12 120.9 . .
C20 C12 H12 120.9 . .
C8 C11 C9 117.9(3) . .
C8 C11 H11 121.0 . .
C9 C11 H11 121.0 . .
C22 C10 C9 119.1(3) . .
C22 C10 H10 120.4 . .
C9 C10 H10 120.4 . .
C11 C9 C10 119.4(3) . .
C11 C9 H9 120.3 . .
C10 C9 H9 120.3 . .
N21 C8 C11 124.7(3) . .
N21 C8 H8 117.6 . .
C11 C8 H8 117.6 . .
N32 C7 C4 123.9(3) . .
N32 C7 H7 118.0 . .
C4 C7 H7 118.0 . .
C4 C6 C12 120.1(3) . .
C4 C6 H6 120.0 . .
C12 C6 H6 120.0 . .
C16 C5 C16 119.7(3) 2_655 .
C16 C5 N15 120.17(17) 2_655 .
C16 C5 N15 120.17(17) . .
C6 C4 C7 118.1(3) . .
C6 C4 H4 120.9 . .
C7 C4 H4 120.9 . .
C2 C3 C1 118.0(3) . .
C2 C3 H3 121.0 . .
C1 C3 H3 121.0 . .
N23 C2 C3 124.2(3) . .
N23 C2 H2 117.9 . .
C3 C2 H2 117.9 . .
C3 C1 C13 119.3(3) . .
C3 C1 H1 120.4 . .
C13 C1 H1 120.4 . .

loop_
_geom_bond_atom_site_label_1
_geom_bond_atom_site_label_2
_geom_bond_distance
_geom_bond_site_symmetry_2
Gd1 O27 2.2944(19) .
Gd1 O27 2.2944(19) 2_655
Gd1 O31 2.3176(18) 2_655
Gd1 O31 2.3176(18) .
Gd1 O33 2.5019(17) .
Gd1 O33 2.5019(17) 2_655
Gd1 O36 2.5185(19) 2_655
Gd1 O36 2.5185(19) .
Gd1 C17 2.868(3) .
O36 H36 0.8200 .
O36 H37 0.76(3) .
C35 C30 1.386(3) .
C35 C24 1.388(3) .
C35 C34 1.503(3) .
C34 O27 1.243(3) 5_656
C34 O31 1.252(3) .
O33 C17 1.262(2) .
N32 C20 1.332(4) .
N32 C7 1.339(4) .
C30 C26 1.379(3) .
C30 H30 0.9300 .
C29 C28 1.383(4) .
C29 C24 1.388(3) .
C29 H29 0.9300 .
C28 C26 1.377(4) .
C28 N25 1.442(3) .
O27 C34 1.243(3) 5_656
C26 H26 0.9300 .
N25 C20 1.408(3) .
N25 C18 1.421(3) .
C24 H24 0.9300 .
N23 C18 1.325(3) .
N23 C2 1.355(4) .
C22 N21 1.339(3) .
C22 C10 1.371(4) .
C22 N15 1.403(3) .
N21 C8 1.343(4) .
C20 C12 1.398(3) .
C19 C14 1.386(3) .
C19 C14 1.386(3) 2_655
C19 C17 1.511(4) .
C18 C13 1.381(4) .
C17 O33 1.262(2) 2_655
C16 C5 1.382(3) .
C16 C14 1.387(4) .
C16 H16 0.9300 .
N15 C22 1.403(3) 2_655
N15 C5 1.436(4) .
C14 H14 0.9300 .
C13 C1 1.375(4) .
C13 H13 0.9300 .
C12 C6 1.380(4) .
C12 H12 0.9300 .
C11 C8 1.355(4) .
C11 C9 1.361(5) .
C11 H11 0.9300 .
C10 C9 1.375(4) .
C10 H10 0.9300 .
C9 H9 0.9300 .
C8 H8 0.9300 .
C7 C4 1.363(5) .
C7 H7 0.9300 .
C6 C4 1.361(5) .
C6 H6 0.9300 .
C5 C16 1.382(3) 2_655
C4 H4 0.9300 .
C3 C2 1.363(5) .
C3 C1 1.375(5) .
C3 H3 0.9300 .
C2 H2 0.9300 .
C1 H1 0.9300 .
